data_1507537
loop_
_publ_author_name
'Grainger, Richard S.'
'Procopio, Alberto'
'Steed, Jonathan W.'

_publ_section_title
;
 A Novel Recyclable Sulfur Monoxide Transfer Reagent
;
_journal_issue 22
_journal_name_full 'Organic Letters'
_journal_page_first 3565
_journal_paper_doi 10.1021/ol016678g
_journal_volume 3
_journal_year 2001
_chemical_formula_sum 'C10 H6 O S3'
_chemical_formula_weight 238.33
_chemical_name_systematic
; 
 ? 
;
_space_group_IT_number 19
_symmetry_cell_setting orthorhombic
_symmetry_space_group_name_Hall 'P 2ac 2ab'
_symmetry_space_group_name_H-M 'P 21 21 21'
_atom_sites_solution_hydrogens geom
_atom_sites_solution_primary direct
_atom_sites_solution_secondary difmap
_audit_creation_method SHELXL-97
_cell_angle_alpha 90.00
_cell_angle_beta 90.00
_cell_angle_gamma 90.00
_cell_formula_units_Z 4
_cell_length_a 4.7520(4)
_cell_length_b 13.1500(4)
_cell_length_c 15.3530(11)
_cell_measurement_temperature 120(2)
_cell_volume 959.39(11)
_computing_cell_refinement DENZO-SMN
_computing_data_collection 'Nonius Collect'
_computing_data_reduction DENZO-SMN
_computing_molecular_graphics 'XSeed (Barbour, 1999)'
_computing_structure_refinement 'SHELXL-97 (Sheldrick, 1997)'
_computing_structure_solution 'SHELXS-97 (Sheldrick, 1990)'
_diffrn_ambient_temperature 120(2)
_diffrn_measured_fraction_theta_full 0.989
_diffrn_measured_fraction_theta_max 0.989
_diffrn_measurement_device_type KappaCCD
_diffrn_measurement_method '2o phi+omega frames'
_diffrn_radiation_monochromator graphite
_diffrn_radiation_source 'fine-focus sealed tube'
_diffrn_radiation_type MoK\a
_diffrn_radiation_wavelength 0.71073
_diffrn_reflns_av_R_equivalents 0.0643
_diffrn_reflns_av_sigmaI/netI 0.0753
_diffrn_reflns_limit_h_max 4
_diffrn_reflns_limit_h_min -6
_diffrn_reflns_limit_k_max 16
_diffrn_reflns_limit_k_min -16
_diffrn_reflns_limit_l_max 19
_diffrn_reflns_limit_l_min -18
_diffrn_reflns_number 5097
_diffrn_reflns_theta_full 27.49
_diffrn_reflns_theta_max 27.49
_diffrn_reflns_theta_min 2.04
_diffrn_standards_decay_% 0
_exptl_absorpt_coefficient_mu 0.728
_exptl_absorpt_correction_T_max 0.9645
_exptl_absorpt_correction_T_min 0.8111
_exptl_absorpt_correction_type Scalepack
_exptl_crystal_colour orange
_exptl_crystal_density_diffrn 1.650
_exptl_crystal_density_method 'not measured'
_exptl_crystal_description needle
_exptl_crystal_F_000 488
_exptl_crystal_size_max 0.30
_exptl_crystal_size_mid 0.10
_exptl_crystal_size_min 0.05
_refine_diff_density_max 0.347
_refine_diff_density_min -0.524
_refine_diff_density_rms 0.078
_refine_ls_abs_structure_details 'Flack H D (1983), Acta Cryst. A39, 876-881'
_refine_ls_abs_structure_Flack 0.24(11)
_refine_ls_extinction_coef 0.005(2)
_refine_ls_extinction_expression Fc^*^=kFc[1+0.001xFc^2^\l^3^/sin(2\q)]^-1/4^
_refine_ls_extinction_method SHELXL
_refine_ls_goodness_of_fit_ref 1.046
_refine_ls_hydrogen_treatment mixed
_refine_ls_matrix_type full
_refine_ls_number_parameters 128
_refine_ls_number_reflns 2117
_refine_ls_number_restraints 0
_refine_ls_restrained_S_all 1.046
_refine_ls_R_factor_all 0.0512
_refine_ls_R_factor_gt 0.0402
_refine_ls_shift/su_max 0.001
_refine_ls_shift/su_mean 0.000
_refine_ls_structure_factor_coef Fsqd
_refine_ls_weighting_details 'calc w=1/[\s^2^(Fo^2^)+(0.0422P)^2^+0.1141P] where P=(Fo^2^+2Fc^2^)/3'
_refine_ls_weighting_scheme calc
_refine_ls_wR_factor_gt 0.0890
_refine_ls_wR_factor_ref 0.0935
_reflns_number_gt 1863
_reflns_number_total 2117
_reflns_threshold_expression >2sigma(I)
_cod_data_source_file ol016678g_s1.cif
_cod_data_source_block apsph
_cod_original_sg_symbol_H-M P212121
_cod_database_code 1507537

loop_
_symmetry_equiv_pos_as_xyz
'x, y, z'
'-x+1/2, -y, z+1/2'
'x+1/2, -y+1/2, -z'
'-x, y+1/2, -z+1/2'

loop_
_atom_site_label
_atom_site_type_symbol
_atom_site_fract_x
_atom_site_fract_y
_atom_site_fract_z
_atom_site_U_iso_or_equiv
_atom_site_adp_type
_atom_site_occupancy
_atom_site_symmetry_multiplicity
_atom_site_calc_flag
_atom_site_refinement_flags
C10 C 0.3016(6) 0.5836(2) 0.96403(19) 0.0188(6) Uani 1 1 d .
H10 H 0.1712 0.5816 1.0109 0.023 Uiso 1 1 calc R
C9 C 0.3975(6) 0.6755(2) 0.9350(2) 0.0190(6) Uani 1 1 d .
H9 H 0.3321 0.7367 0.9608 0.023 Uiso 1 1 calc R
C7 C 0.6942(6) 0.5900(2) 0.82926(17) 0.0148(6) Uani 1 1 d .
C8 C 0.5933(6) 0.6786(2) 0.86670(19) 0.0185(6) Uani 1 1 d .
H8 H 0.6577 0.7424 0.8458 0.022 Uiso 1 1 calc R
C3 C 0.3628(7) 0.3068(2) 0.9196(2) 0.0203(6) Uani 1 1 d .
H3 H 0.2918 0.2444 0.9418 0.024 Uiso 1 1 calc R
C5 C 0.3928(6) 0.4906(2) 0.92561(18) 0.0148(6) Uani 1 1 d .
C4 C 0.2850(6) 0.3974(2) 0.95669(19) 0.0202(7) Uani 1 1 d .
H4 H 0.1564 0.3974 1.0041 0.024 Uiso 1 1 calc R
C2 C 0.5488(6) 0.3074(2) 0.84861(19) 0.0193(6) Uani 1 1 d .
H2 H 0.5961 0.2449 0.8212 0.023 Uiso 1 1 calc R
C6 C 0.5925(5) 0.4923(2) 0.85545(17) 0.0145(6) Uani 1 1 d .
C1 C 0.6647(6) 0.3965(2) 0.81760(17) 0.0156(6) Uani 1 1 d .
S3 S 0.96921(15) 0.61042(6) 0.75324(5) 0.0208(2) Uani 1 1 d .
S1 S 0.90462(17) 0.37763(6) 0.73064(5) 0.0255(2) Uani 1 1 d .
S2 S 0.85190(16) 0.50835(6) 0.65483(5) 0.0201(2) Uani 1 1 d .
O1 O 0.5507(5) 0.52335(19) 0.63568(15) 0.0334(6) Uani 1 1 d .

loop_
_atom_site_aniso_label
_atom_site_aniso_U_11
_atom_site_aniso_U_22
_atom_site_aniso_U_33
_atom_site_aniso_U_23
_atom_site_aniso_U_13
_atom_site_aniso_U_12
C10 0.0166(14) 0.0255(16) 0.0142(14) -0.0037(13) 0.0019(12) 0.0015(12)
C9 0.0170(14) 0.0220(15) 0.0179(14) -0.0063(12) -0.0021(13) 0.0011(13)
C7 0.0112(13) 0.0208(14) 0.0125(13) -0.0002(12) -0.0026(11) -0.0016(11)
C8 0.0198(15) 0.0155(14) 0.0201(14) -0.0031(12) -0.0017(13) -0.0036(12)
C3 0.0217(15) 0.0175(14) 0.0218(15) 0.0063(13) 0.0001(13) -0.0028(13)
C5 0.0143(13) 0.0175(13) 0.0125(13) 0.0004(12) -0.0032(10) 0.0007(12)
C4 0.0157(14) 0.0289(17) 0.0159(15) 0.0042(13) 0.0022(11) 0.0007(13)
C2 0.0203(15) 0.0167(14) 0.0208(15) -0.0009(13) -0.0009(13) 0.0020(12)
C6 0.0118(13) 0.0193(14) 0.0125(13) -0.0012(12) -0.0030(10) 0.0020(12)
C1 0.0155(14) 0.0180(14) 0.0134(13) 0.0002(12) 0.0011(11) 0.0018(12)
S3 0.0197(4) 0.0221(4) 0.0207(4) -0.0037(3) 0.0063(3) -0.0052(3)
S1 0.0290(4) 0.0191(4) 0.0286(4) 0.0000(3) 0.0146(3) 0.0052(3)
S2 0.0210(4) 0.0255(4) 0.0138(4) -0.0006(3) 0.0010(3) -0.0004(3)
O1 0.0250(12) 0.0517(16) 0.0235(11) -0.0008(11) -0.0110(10) 0.0025(11)

loop_
_atom_type_symbol
_atom_type_description
_atom_type_scat_dispersion_real
_atom_type_scat_dispersion_imag
_atom_type_scat_source
C C 0.0033 0.0016 'International Tables Vol C Tables 4.2.6.8 and 6.1.1.4'
H H 0.0000 0.0000 'International Tables Vol C Tables 4.2.6.8 and 6.1.1.4'
S S 0.1246 0.1234 'International Tables Vol C Tables 4.2.6.8 and 6.1.1.4'
O O 0.0106 0.0060 'International Tables Vol C Tables 4.2.6.8 and 6.1.1.4'

loop_
_geom_angle_atom_site_label_1
_geom_angle_atom_site_label_2
_geom_angle_atom_site_label_3
_geom_angle
C9 C10 C5 121.5(3)
C10 C9 C8 119.4(3)
C8 C7 C6 121.5(3)
C8 C7 S3 113.7(2)
C6 C7 S3 124.7(2)
C7 C8 C9 121.1(3)
C4 C3 C2 119.1(3)
C4 C5 C10 119.7(3)
C4 C5 C6 120.4(3)
C10 C5 C6 119.9(3)
C3 C4 C5 121.1(3)
C1 C2 C3 121.6(3)
C1 C6 C7 126.6(2)
C1 C6 C5 116.8(3)
C7 C6 C5 116.6(3)
C2 C1 C6 120.8(3)
C2 C1 S1 113.4(2)
C6 C1 S1 125.8(2)
C7 S3 S2 100.47(10)
C1 S1 S2 103.11(10)
O1 S2 S1 109.71(11)
O1 S2 S3 108.43(11)
S1 S2 S3 95.35(4)

loop_
_geom_bond_atom_site_label_1
_geom_bond_atom_site_label_2
_geom_bond_distance
C10 C9 1.366(4)
C10 C5 1.425(4)
C9 C8 1.402(4)
C7 C8 1.384(4)
C7 C6 1.431(4)
C7 S3 1.773(3)
C3 C4 1.371(4)
C3 C2 1.404(4)
C5 C4 1.411(4)
C5 C6 1.436(4)
C2 C1 1.380(4)
C6 C1 1.428(4)
C1 S1 1.773(3)
S3 S2 2.0965(10)
S1 S2 2.0910(11)
S2 O1 1.475(2)

loop_
_cod_related_entry_id
_cod_related_entry_database
_cod_related_entry_code
1 ChemSpider 9439926
